data_4033936
loop_
_publ_author_name
'Gholap, Sachin P.'
'Jangid, Dashrath'
'Fernandes, Rodney A.'

_publ_section_title
;
 Metal-Free Br\/onsted Acid-Catalyzed Rearrangement of \d-Hydroxyalkynones
 to 2,3-Dihydro-4 H-pyran-4-ones: Total Synthesis of Obolactone and a
 Catechol Pyran Isolated from Plectranthus sylvestris.
;
_journal_issue 6
_journal_name_full 'The Journal of organic chemistry'
_journal_page_first 3537
_journal_page_last 3551
_journal_paper_doi 10.1021/acs.joc.8b03141
_journal_volume 84
_journal_year 2019
_chemical_formula_moiety 'C9 H7 Cl O3'
_chemical_formula_sum 'C9 H7 Cl O3'
_chemical_formula_weight 198.59
_space_group_crystal_system orthorhombic
_space_group_IT_number 33
_space_group_name_Hall 'P 2c -2n'
_space_group_name_H-M_alt 'P n a 21'
_atom_sites_solution_hydrogens geom
_atom_sites_solution_primary dual
_audit_creation_date 2018-10-26
_audit_creation_method
;
Olex2 1.2
(compiled 2018.05.29 svn.r3508 for OlexSys, GUI svn.r5506)
;
_cell_angle_alpha 90
_cell_angle_beta 90
_cell_angle_gamma 90
_cell_formula_units_Z 8
_cell_length_a 6.7921(4)
_cell_length_b 24.5033(12)
_cell_length_c 10.1829(4)
_cell_measurement_reflns_used 7558
_cell_measurement_temperature 150
_cell_measurement_theta_max 30.0960
_cell_measurement_theta_min 2.2000
_cell_volume 1694.73(15)
_computing_cell_refinement 'CrysAlisPro 1.171.39.46 (Rigaku OD, 2018)'
_computing_data_collection 'CrystalClear-SM Expert 2.0 r7 (Rigaku, 2011)'
_computing_data_reduction 'CrysAlisPro 1.171.39.46 (Rigaku OD, 2018)'
_computing_molecular_graphics 'Olex2 (Dolomanov et al., 2009)'
_computing_publication_material 'Olex2 (Dolomanov et al., 2009)'
_computing_structure_refinement 'ShelXL (Sheldrick, 2015)'
_computing_structure_solution 'ShelXT (Sheldrick, 2015)'
_diffrn_ambient_temperature 150.0
_diffrn_detector CCD
_diffrn_detector_area_resol_mean 28.5714
_diffrn_detector_type 'Rigaku Saturn724+'
_diffrn_measured_fraction_theta_full 0.999
_diffrn_measured_fraction_theta_max 0.999
_diffrn_measurement_details
;
List of Runs (angles in degrees, time in seconds):

  # Type    Start    End  Width  t~exp~   \w     \q     \k     \f   Frames
--------------------------------------------------------------------------
  1  \w    -98.00  39.00   0.50    8.00    --  -20.00   0.00-108.00  274
  2  \w    -20.00  10.00   0.50    8.00    --  -20.00  72.00-180.00   60
  3  \w    -53.00 -23.00   0.50    8.00    --  -20.00  72.00  36.00   60
  4  \w   -110.00  -3.00   0.50    8.00    --  -20.00   0.00  36.00  214
  5  \w     -9.00  30.00   0.50    8.00    --  -20.00  72.00 -36.00   78
  6  \w    -72.00 -42.00   0.50    8.00    --  -20.00 -72.00-180.00   60
  7  \w   -102.50  68.50   0.50    8.00    --  -20.00   0.00 108.00  342
  8  \w    -25.00   5.00   0.50    8.00    --  -20.00 -72.00 108.00   60
;
_diffrn_measurement_device 'AFC12 (Right): Kappa 3 circle'
_diffrn_measurement_device_type 'Rigaku Saturn724+ (2x2 bin mode)'
_diffrn_measurement_method 'profile data from \w-scans'
_diffrn_measurement_specimen_support 'Mitegen 50um'
_diffrn_orient_matrix_type 'CrysAlisPro convention (1999,Acta A55,543-557)'
_diffrn_orient_matrix_UB_11 0.0732582000
_diffrn_orient_matrix_UB_12 -0.0022032000
_diffrn_orient_matrix_UB_13 0.0493456000
_diffrn_orient_matrix_UB_21 -0.0017031000
_diffrn_orient_matrix_UB_22 0.0287154000
_diffrn_orient_matrix_UB_23 0.0085441000
_diffrn_orient_matrix_UB_31 -0.0744309000
_diffrn_orient_matrix_UB_32 -0.0028410000
_diffrn_orient_matrix_UB_33 0.0484206000
_diffrn_radiation_collimation 0.3
_diffrn_radiation_monochromator Confocal
_diffrn_radiation_probe x-ray
_diffrn_radiation_type MoK\a
_diffrn_radiation_wavelength 0.71073
_diffrn_reflns_av_R_equivalents 0.0924
_diffrn_reflns_av_unetI/netI 0.0550
_diffrn_reflns_Laue_measured_fraction_full 0.999
_diffrn_reflns_Laue_measured_fraction_max 0.999
_diffrn_reflns_limit_h_max 8
_diffrn_reflns_limit_h_min -8
_diffrn_reflns_limit_k_max 29
_diffrn_reflns_limit_k_min -29
_diffrn_reflns_limit_l_max 12
_diffrn_reflns_limit_l_min -12
_diffrn_reflns_number 16986
_diffrn_reflns_point_group_measured_fraction_full 0.998
_diffrn_reflns_point_group_measured_fraction_max 0.998
_diffrn_reflns_theta_full 24.999
_diffrn_reflns_theta_max 24.999
_diffrn_reflns_theta_min 3.112
_diffrn_source 'Rotating Anode'
_diffrn_source_current 24.0
_diffrn_source_power 1.2
_diffrn_source_target Mo
_diffrn_source_type 'Rotating Anode'
_diffrn_source_voltage 50.0
_exptl_absorpt_coefficient_mu 0.417
_exptl_absorpt_correction_T_max 1.00000
_exptl_absorpt_correction_T_min 0.82113
_exptl_absorpt_correction_type multi-scan
_exptl_absorpt_process_details
;
CrysAlisPro 1.171.39.46 (Rigaku Oxford Diffraction, 2018)
Empirical absorption correction using spherical harmonics,
 implemented in SCALE3 ABSPACK scaling algorithm.
;
_exptl_crystal_colour colourless
_exptl_crystal_colour_primary colourless
_exptl_crystal_density_diffrn 1.557
_exptl_crystal_description plate
_exptl_crystal_F_000 816
_exptl_crystal_size_max 0.21
_exptl_crystal_size_mid 0.2
_exptl_crystal_size_min 0.012
_refine_diff_density_max 0.352
_refine_diff_density_min -0.320
_refine_diff_density_rms 0.097
_refine_ls_abs_structure_details
;
 Flack x determined using 980 quotients [(I+)-(I-)]/[(I+)+(I-)]
 (Parsons, Flack and Wagner, Acta Cryst. B69 (2013) 249-259).
;
_refine_ls_abs_structure_Flack -0.02(6)
_refine_ls_extinction_method none
_refine_ls_goodness_of_fit_ref 1.061
_refine_ls_hydrogen_treatment constr
_refine_ls_matrix_type full
_refine_ls_number_parameters 235
_refine_ls_number_reflns 2975
_refine_ls_number_restraints 4
_refine_ls_restrained_S_all 1.066
_refine_ls_R_factor_all 0.0630
_refine_ls_R_factor_gt 0.0498
_refine_ls_shift/su_max 0.000
_refine_ls_shift/su_mean 0.000
_refine_ls_structure_factor_coef Fsqd
_refine_ls_weighting_details 'w=1/[\s^2^(Fo^2^)+(0.0556P)^2^+0.7350P] where P=(Fo^2^+2Fc^2^)/3'
_refine_ls_weighting_scheme calc
_refine_ls_wR_factor_gt 0.1118
_refine_ls_wR_factor_ref 0.1231
_reflns_Friedel_coverage 0.882
_reflns_Friedel_fraction_full 0.997
_reflns_Friedel_fraction_max 0.997
_reflns_number_gt 2607
_reflns_number_total 2975
_reflns_threshold_expression 'I > 2\s(I)'
_cod_data_source_file jo8b03141_si_006.cif
_cod_data_source_block raf-spg-1269_mo
_cod_depositor_comments
;

2020-04-04
Z value and formula fixed to values more according to usual
chemical conventions.                 miguel
;
_cod_original_formula_sum 'C18 H14 Cl2 O6'
_cod_original_formula_weight 397.19
_cod_original_formula_moiety '2(C9 H7 Cl O3)'
_cod_original_formula_units_Z 4
_cod_original_cell_volume 1694.72(14)
_cod_database_code 4033936
_shelx_shelxl_version_number 2014/7
_chemical_oxdiff_formula C10H15O2
_shelx_space_group_comment
;
The symmetry employed for this shelxl refinement is uniquely defined
by the following loop, which should always be used as a source of
symmetry information in preference to the above space-group names.
They are only intended as comments.
;
_shelx_estimated_absorpt_t_max 0.995
_shelx_estimated_absorpt_t_min 0.918
_reflns_odcompleteness_completeness 95.01
_reflns_odcompleteness_iscentric 1
_reflns_odcompleteness_theta 31.06
_olex2_refinement_description
;
1. Fixed Uiso
 At 1.2 times of:
  All C(H) groups, All C(H,H) groups
2. Rigid body (RIGU) restrains
 C11, C10
 with sigma for 1-2 distances of 0.001 and sigma for 1-3 distances of 0.001
3.a Secondary CH2 refined with riding coordinates:
 C17(H17A,H17B), C8(H8A,H8B), C9(H9A,H9B), C18(H18A,H18B)
3.b Aromatic/amide H refined with riding coordinates:
 C2(H2), C3(H3), C12(H12), C1(H1), C10(H10), C11(H11)
;
_olex2_submission_special_instructions 'No special instructions were received'
_oxdiff_exptl_absorpt_empirical_details
;
Empirical correction (ABSPACK) includes:
- Absorption correction using spherical harmonics
- Frame scaling
- Detector area scaling
;
_oxdiff_exptl_absorpt_empirical_full_max 1.694
_oxdiff_exptl_absorpt_empirical_full_min 0.696

loop_
_space_group_symop_operation_xyz
'x, y, z'
'-x, -y, z+1/2'
'x+1/2, -y+1/2, z'
'-x+1/2, y+1/2, z+1/2'

loop_
_atom_site_label
_atom_site_type_symbol
_atom_site_fract_x
_atom_site_fract_y
_atom_site_fract_z
_atom_site_U_iso_or_equiv
_atom_site_adp_type
_atom_site_occupancy
_atom_site_site_symmetry_order
_atom_site_calc_flag
_atom_site_refinement_flags_posn
_atom_site_refinement_flags_adp
Cl1 Cl 0.0838(2) 0.47033(5) 0.22648(19) 0.0366(4) Uani 1 1 d . .
Cl2 Cl 0.4753(2) 0.29626(6) 0.82693(16) 0.0392(4) Uani 1 1 d . .
O2 O 0.0238(5) 0.30941(16) 0.2415(5) 0.0291(9) Uani 1 1 d . .
O1 O 0.0436(7) 0.32251(18) 0.4878(4) 0.0386(12) Uani 1 1 d . .
O5 O 0.4988(6) 0.44601(16) 0.6787(4) 0.0302(10) Uani 1 1 d . .
O3 O 0.0201(6) 0.4281(2) -0.0392(4) 0.0358(11) Uani 1 1 d . .
O6 O 0.5113(7) 0.3752(2) 1.0399(4) 0.0394(12) Uani 1 1 d . .
O4 O 0.4987(7) 0.3966(2) 0.4525(5) 0.0485(14) Uani 1 1 d . .
C16 C 0.5044(9) 0.3974(3) 0.9320(6) 0.0292(15) Uani 1 1 d . .
C5 C 0.0335(8) 0.3628(3) 0.2763(6) 0.0245(13) Uani 1 1 d . .
C2 C -0.0001(9) 0.3908(3) 0.6308(7) 0.0297(15) Uani 1 1 d . .
H2 H -0.0153 0.4104 0.7106 0.036 Uiso 1 1 calc R .
C13 C 0.5142(9) 0.3654(3) 0.5634(6) 0.0274(14) Uani 1 1 d . .
C4 C 0.0224(8) 0.3700(2) 0.4170(6) 0.0241(13) Uani 1 1 d . .
C17 C 0.5219(9) 0.4579(3) 0.9164(7) 0.0310(15) Uani 1 1 d . .
H17A H 0.6626 0.4684 0.9143 0.037 Uiso 1 1 calc R .
H17B H 0.4593 0.4764 0.9921 0.037 Uiso 1 1 calc R .
C8 C -0.0055(10) 0.3328(3) 0.0100(7) 0.0314(16) Uani 1 1 d . .
H8A H 0.0502 0.3252 -0.0780 0.038 Uiso 1 1 calc R .
H8B H -0.1479 0.3242 0.0077 0.038 Uiso 1 1 calc R .
C14 C 0.4991(8) 0.3910(2) 0.6903(6) 0.0246(13) Uani 1 1 d . .
C9 C 0.0953(9) 0.2974(2) 0.1113(6) 0.0300(14) Uani 1 1 d . .
H9A H 0.0707 0.2585 0.0909 0.036 Uiso 1 1 calc R .
H9B H 0.2392 0.3037 0.1078 0.036 Uiso 1 1 calc R .
C15 C 0.4903(8) 0.3665(2) 0.8109(7) 0.0276(13) Uani 1 1 d . .
C7 C 0.0237(9) 0.3920(3) 0.0440(6) 0.0272(14) Uani 1 1 d . .
C3 C -0.0026(9) 0.4127(3) 0.5010(6) 0.0319(16) Uani 1 1 d . .
H3 H -0.0187 0.4499 0.4775 0.038 Uiso 1 1 calc R .
C6 C 0.0476(8) 0.4026(2) 0.1842(6) 0.0256(13) Uani 1 1 d . .
C12 C 0.5501(10) 0.3126(3) 0.5340(7) 0.0360(16) Uani 1 1 d . .
H12 H 0.5681 0.2832 0.5937 0.043 Uiso 1 1 calc R .
C18 C 0.4226(9) 0.4758(3) 0.7903(6) 0.0329(15) Uani 1 1 d . .
H18A H 0.2790 0.4695 0.7974 0.040 Uiso 1 1 calc R .
H18B H 0.4444 0.5154 0.7770 0.040 Uiso 1 1 calc R .
C1 C 0.0283(11) 0.3366(3) 0.6169(7) 0.0402(18) Uani 1 1 d . .
H1 H 0.0366 0.3115 0.6879 0.048 Uiso 1 1 calc R .
C10 C 0.5235(10) 0.3603(4) 0.3475(9) 0.057(2) Uani 1 1 d . U
H10 H 0.5186 0.3697 0.2570 0.068 Uiso 1 1 calc R .
C11 C 0.5551(12) 0.3104(4) 0.3954(8) 0.063(2) Uani 1 1 d . U
H11 H 0.5774 0.2785 0.3445 0.076 Uiso 1 1 calc R .

loop_
_atom_site_aniso_label
_atom_site_aniso_U_11
_atom_site_aniso_U_22
_atom_site_aniso_U_33
_atom_site_aniso_U_23
_atom_site_aniso_U_13
_atom_site_aniso_U_12
Cl1 0.0533(9) 0.0243(7) 0.0323(7) -0.0004(7) -0.0016(8) -0.0019(7)
Cl2 0.0641(10) 0.0274(8) 0.0259(8) 0.0049(7) 0.0043(8) 0.0037(7)
O2 0.043(2) 0.022(2) 0.022(2) 0.0006(19) 0.002(2) -0.0016(16)
O1 0.066(3) 0.031(3) 0.019(2) 0.005(2) -0.001(2) 0.001(2)
O5 0.046(2) 0.024(2) 0.020(2) -0.0027(19) 0.0002(17) -0.0022(18)
O3 0.046(3) 0.037(3) 0.024(2) 0.009(2) 0.002(2) 0.0047(19)
O6 0.048(3) 0.049(3) 0.021(3) 0.007(2) 0.001(2) 0.000(2)
O4 0.048(3) 0.064(4) 0.034(3) 0.006(3) 0.000(3) 0.005(2)
C16 0.028(3) 0.040(4) 0.019(4) 0.000(3) 0.008(3) -0.001(2)
C5 0.023(3) 0.031(3) 0.020(3) -0.005(2) 0.004(2) 0.001(2)
C2 0.035(3) 0.040(4) 0.014(3) -0.004(3) 0.000(3) 0.001(3)
C13 0.038(3) 0.028(3) 0.016(3) 0.005(3) 0.003(3) -0.006(3)
C4 0.028(3) 0.027(3) 0.017(3) 0.005(3) -0.003(2) -0.003(2)
C17 0.039(4) 0.034(4) 0.019(3) -0.009(3) 0.000(3) -0.002(3)
C8 0.042(4) 0.036(4) 0.017(3) -0.002(3) -0.001(3) 0.001(3)
C14 0.031(3) 0.023(3) 0.020(3) 0.000(3) 0.000(2) 0.000(2)
C9 0.042(4) 0.025(3) 0.023(3) -0.008(2) 0.004(3) 0.003(3)
C15 0.035(3) 0.025(3) 0.023(3) -0.001(3) 0.002(3) 0.005(2)
C7 0.026(3) 0.035(4) 0.021(3) 0.001(3) 0.001(2) 0.004(2)
C3 0.037(4) 0.032(4) 0.026(4) -0.006(3) 0.004(3) -0.001(3)
C6 0.030(3) 0.024(3) 0.023(3) -0.004(2) 0.004(3) 0.001(2)
C12 0.057(4) 0.019(3) 0.032(4) -0.007(3) 0.007(3) -0.003(3)
C18 0.047(4) 0.029(3) 0.023(3) -0.002(2) 0.002(3) 0.002(3)
C1 0.061(5) 0.043(5) 0.017(3) 0.000(3) -0.005(3) 0.000(3)
C10 0.039(4) 0.095(5) 0.036(5) -0.032(4) 0.007(3) -0.011(4)
C11 0.059(5) 0.089(5) 0.042(5) -0.038(4) 0.010(4) -0.010(4)

loop_
_atom_type_symbol
_atom_type_description
_atom_type_scat_dispersion_real
_atom_type_scat_dispersion_imag
_atom_type_scat_source
C C 0.0033 0.0016 'International Tables Vol C Tables 4.2.6.8 and 6.1.1.4'
H H 0.0000 0.0000 'International Tables Vol C Tables 4.2.6.8 and 6.1.1.4'
Cl Cl 0.1484 0.1585 'International Tables Vol C Tables 4.2.6.8 and 6.1.1.4'
O O 0.0106 0.0060 'International Tables Vol C Tables 4.2.6.8 and 6.1.1.4'

loop_
_geom_angle_atom_site_label_1
_geom_angle_atom_site_label_2
_geom_angle_atom_site_label_3
_geom_angle
C5 O2 C9 114.9(4)
C1 O1 C4 106.5(5)
C14 O5 C18 115.7(4)
C13 O4 C10 105.4(7)
O6 C16 C17 122.1(6)
O6 C16 C15 122.2(6)
C15 C16 C17 115.6(6)
O2 C5 C4 111.9(5)
C6 C5 O2 121.1(5)
C6 C5 C4 127.0(6)
C3 C2 H2 127.0
C1 C2 H2 127.0
C1 C2 C3 106.0(6)
O4 C13 C14 119.4(6)
C12 C13 O4 111.6(6)
C12 C13 C14 129.0(6)
O1 C4 C5 114.3(5)
C3 C4 O1 109.5(6)
C3 C4 C5 136.2(6)
C16 C17 H17A 109.7
C16 C17 H17B 109.7
C16 C17 C18 109.9(5)
H17A C17 H17B 108.2
C18 C17 H17A 109.7
C18 C17 H17B 109.7
H8A C8 H8B 108.2
C9 C8 H8A 109.7
C9 C8 H8B 109.7
C7 C8 H8A 109.7
C7 C8 H8B 109.7
C7 C8 C9 109.7(5)
O5 C14 C13 110.8(5)
O5 C14 C15 121.0(5)
C15 C14 C13 128.2(5)
O2 C9 C8 110.9(5)
O2 C9 H9A 109.5
O2 C9 H9B 109.5
C8 C9 H9A 109.5
C8 C9 H9B 109.5
H9A C9 H9B 108.0
C16 C15 Cl2 116.2(5)
C14 C15 Cl2 121.5(5)
C14 C15 C16 122.2(5)
O3 C7 C8 122.2(6)
O3 C7 C6 123.5(6)
C6 C7 C8 114.2(5)
C2 C3 H3 126.5
C4 C3 C2 106.9(6)
C4 C3 H3 126.5
C5 C6 Cl1 121.8(5)
C5 C6 C7 122.7(6)
C7 C6 Cl1 115.3(5)
C13 C12 H12 127.4
C13 C12 C11 105.2(7)
C11 C12 H12 127.4
O5 C18 C17 111.2(5)
O5 C18 H18A 109.4
O5 C18 H18B 109.4
C17 C18 H18A 109.4
C17 C18 H18B 109.4
H18A C18 H18B 108.0
O1 C1 H1 124.4
C2 C1 O1 111.1(6)
C2 C1 H1 124.4
O4 C10 H10 125.6
C11 C10 O4 108.8(8)
C11 C10 H10 125.6
C12 C11 H11 125.4
C10 C11 C12 109.1(8)
C10 C11 H11 125.4

loop_
_geom_bond_atom_site_label_1
_geom_bond_atom_site_label_2
_geom_bond_distance
Cl1 C6 1.732(6)
Cl2 C15 1.732(6)
O2 C5 1.357(7)
O2 C9 1.443(7)
O1 C4 1.376(7)
O1 C1 1.363(8)
O5 C14 1.354(7)
O5 C18 1.447(7)
O3 C7 1.224(8)
O6 C16 1.227(8)
O4 C13 1.369(8)
O4 C10 1.401(9)
C16 C17 1.497(9)
C16 C15 1.450(9)
C5 C4 1.446(9)
C5 C6 1.356(8)
C2 H2 0.9500
C2 C3 1.427(10)
C2 C1 1.350(10)
C13 C14 1.440(9)
C13 C12 1.349(9)
C4 C3 1.362(9)
C17 H17A 0.9900
C17 H17B 0.9900
C17 C18 1.515(9)
C8 H8A 0.9900
C8 H8B 0.9900
C8 C9 1.511(9)
C8 C7 1.506(9)
C14 C15 1.368(8)
C9 H9A 0.9900
C9 H9B 0.9900
C7 C6 1.460(8)
C3 H3 0.9500
C12 H12 0.9500
C12 C11 1.413(10)
C18 H18A 0.9900
C18 H18B 0.9900
C1 H1 0.9500
C10 H10 0.9500
C10 C11 1.334(13)
C11 H11 0.9500

loop_
_geom_torsion_atom_site_label_1
_geom_torsion_atom_site_label_2
_geom_torsion_atom_site_label_3
_geom_torsion_atom_site_label_4
_geom_torsion
O2 C5 C4 O1 12.2(7)
O2 C5 C4 C3 -168.5(6)
O2 C5 C6 Cl1 -173.7(4)
O2 C5 C6 C7 9.4(9)
O1 C4 C3 C2 -0.9(7)
O5 C14 C15 Cl2 176.0(4)
O5 C14 C15 C16 -7.7(9)
O3 C7 C6 Cl1 -3.2(8)
O3 C7 C6 C5 173.9(6)
O6 C16 C17 C18 -155.2(6)
O6 C16 C15 Cl2 2.1(8)
O6 C16 C15 C14 -174.4(6)
O4 C13 C14 O5 -8.9(7)
O4 C13 C14 C15 172.6(6)
O4 C13 C12 C11 -0.7(8)
O4 C10 C11 C12 0.5(9)
C16 C17 C18 O5 -54.3(7)
C5 O2 C9 C8 -53.5(7)
C5 C4 C3 C2 179.8(7)
C13 O4 C10 C11 -0.9(7)
C13 C14 C15 Cl2 -5.6(9)
C13 C14 C15 C16 170.7(6)
C13 C12 C11 C10 0.1(9)
C4 O1 C1 C2 -0.4(7)
C4 C5 C6 Cl1 7.8(9)
C4 C5 C6 C7 -169.0(5)
C17 C16 C15 Cl2 178.6(4)
C17 C16 C15 C14 2.1(8)
C8 C7 C6 Cl1 179.4(4)
C8 C7 C6 C5 -3.6(8)
C14 O5 C18 C17 51.8(7)
C14 C13 C12 C11 -178.2(7)
C9 O2 C5 C4 -161.1(5)
C9 O2 C5 C6 20.2(7)
C9 C8 C7 O3 154.0(6)
C9 C8 C7 C6 -28.6(7)
C15 C16 C17 C18 28.3(7)
C7 C8 C9 O2 56.5(7)
C3 C2 C1 O1 -0.1(8)
C6 C5 C4 O1 -169.2(5)
C6 C5 C4 C3 10.1(11)
C12 C13 C14 O5 168.5(6)
C12 C13 C14 C15 -10.1(11)
C18 O5 C14 C13 161.0(5)
C18 O5 C14 C15 -20.4(7)
C1 O1 C4 C5 -179.7(5)
C1 O1 C4 C3 0.9(7)
C1 C2 C3 C4 0.7(7)
C10 O4 C13 C14 178.8(6)
C10 O4 C13 C12 1.0(7)
